data_4029039
loop_
_publ_author_name
'Dugovic, Branislav'
'Leumann, Christian J.'

_publ_section_title
;
 A 6'-Fluoro-Substituent in Bicyclo-DNA Increases Affinity to
 Complementary RNA Presumably by CF-HC Pseudohydrogen Bonds.
;
_journal_issue 3
_journal_name_full 'The Journal of organic chemistry'
_journal_page_first 1271
_journal_paper_doi 10.1021/jo402690j
_journal_volume 79
_journal_year 2014
_chemical_absolute_configuration rm
_chemical_formula_sum 'C12 H15 F N2 O5'
_chemical_formula_weight 286.26
_chemical_name_systematic
;
 ?
;
_space_group_IT_number 19
_symmetry_cell_setting orthorhombic
_symmetry_space_group_name_Hall 'P 2ac 2ab'
_symmetry_space_group_name_H-M 'P 21 21 21'
_atom_sites_solution_hydrogens geom
_atom_sites_solution_primary direct
_atom_sites_solution_secondary difmap
_audit_conform_dict_location ftp://ftp.iucr.org/pub/cif_core.dic
_audit_conform_dict_name cif_core.dic
_audit_conform_dict_version 2.4
_audit_creation_date 2011-01-31T17:06:58-00:00
_audit_creation_method 'WinGX routine CIF_UPDATE'
_cell_angle_alpha 90
_cell_angle_beta 90
_cell_angle_gamma 90
_cell_formula_units_Z 4
_cell_length_a 6.1167(17)
_cell_length_b 13.975(2)
_cell_length_c 14.558(2)
_cell_measurement_reflns_used 1655
_cell_measurement_temperature 173(2)
_cell_measurement_theta_max 27.1892
_cell_measurement_theta_min 2.0205
_cell_volume 1244.4(4)
_computing_cell_refinement
;
        CrysAlisPro, Oxford Diffraction Ltd.,
        Version 1.171.34.44 (release 25-10-2010 CrysAlis171 .NET)
        (compiled Oct 25 2010,18:11:34)
;
_computing_data_collection
;
        CrysAlisPro, Oxford Diffraction Ltd.,
        Version 1.171.34.44 (release 25-10-2010 CrysAlis171 .NET)
        (compiled Oct 25 2010,18:11:34)
;
_computing_data_reduction
;
        CrysAlisPro, Oxford Diffraction Ltd.,
        Version 1.171.34.44 (release 25-10-2010 CrysAlis171 .NET)
        (compiled Oct 25 2010,18:11:34)
;
_computing_structure_refinement 'SHELXL-97 (Sheldrick, 1997)'
_diffrn_ambient_temperature 173(2)
_diffrn_detector_area_resol_mean 16.0965
_diffrn_measured_fraction_theta_full 1
_diffrn_measured_fraction_theta_max 1
_diffrn_measurement_device_type 'SuperNova, Single source at offset), Eos'
_diffrn_measurement_method '\w scans'
_diffrn_orient_matrix_UB_11 0.1141682
_diffrn_orient_matrix_UB_12 0.0064485
_diffrn_orient_matrix_UB_13 0.0071321
_diffrn_orient_matrix_UB_21 0.0040418
_diffrn_orient_matrix_UB_22 -0.0437418
_diffrn_orient_matrix_UB_23 0.024977
_diffrn_orient_matrix_UB_31 0.0221939
_diffrn_orient_matrix_UB_32 -0.0253181
_diffrn_orient_matrix_UB_33 -0.0413519
_diffrn_radiation_monochromator graphite
_diffrn_radiation_type MoK\a
_diffrn_radiation_wavelength 0.71073
_diffrn_reflns_av_R_equivalents 0.1046
_diffrn_reflns_av_unetI/netI 0.0679
_diffrn_reflns_limit_h_max 7
_diffrn_reflns_limit_h_min -7
_diffrn_reflns_limit_k_max 16
_diffrn_reflns_limit_k_min -16
_diffrn_reflns_limit_l_max 17
_diffrn_reflns_limit_l_min -17
_diffrn_reflns_number 9404
_diffrn_reflns_theta_full 25.34
_diffrn_reflns_theta_max 25.34
_diffrn_reflns_theta_min 2.02
_exptl_absorpt_coefficient_mu 0.129
_exptl_absorpt_correction_T_max 1
_exptl_absorpt_correction_T_min 0.56823
_exptl_absorpt_correction_type multi-scan
_exptl_absorpt_process_details
;
        CrysAlisPro, Oxford Diffraction Ltd.,
        Version 1.171.34.44 (release 25-10-2010 CrysAlis171 .NET)
        (compiled Oct 25 2010,18:11:34)
        Empirical absorption correction using spherical harmonics,
 implemented in SCALE3 ABSPACK scaling algorithm.
;
_exptl_crystal_density_diffrn 1.528
_exptl_crystal_density_method 'not measured'
_exptl_crystal_F_000 600
_exptl_crystal_size_max 0.0995
_exptl_crystal_size_mid 0.0308
_exptl_crystal_size_min 0.0232
_refine_diff_density_max 0.326
_refine_diff_density_min -0.375
_refine_diff_density_rms 0.065
_refine_ls_abs_structure_details 'Flack H D (1983), Acta Cryst. A39, 876-881'
_refine_ls_abs_structure_Flack -1(3)
_refine_ls_extinction_method none
_refine_ls_goodness_of_fit_ref 1.053
_refine_ls_hydrogen_treatment constr
_refine_ls_matrix_type full
_refine_ls_number_parameters 181
_refine_ls_number_reflns 1348
_refine_ls_number_restraints 0
_refine_ls_restrained_S_all 1.053
_refine_ls_R_factor_all 0.0827
_refine_ls_R_factor_gt 0.0589
_refine_ls_shift/su_max 0.008
_refine_ls_shift/su_mean 0.001
_refine_ls_structure_factor_coef Fsqd
_refine_ls_weighting_details 'calc w=1/[\s^2^(Fo^2^)+(0.0690P)^2^+0.6343P] where P=(Fo^2^+2Fc^2^)/3'
_refine_ls_weighting_scheme calc
_refine_ls_wR_factor_gt 0.13
_refine_ls_wR_factor_ref 0.1418
_reflns_number_gt 1050
_reflns_number_total 1348
_reflns_threshold_expression >2sigma(I)
_cod_data_source_file jo402690j_si_002.cif
_cod_data_source_block 11cl001
_cod_original_cell_volume 1244.5(4)
_cod_database_code 4029039

loop_
_symmetry_equiv_pos_as_xyz
'x, y, z'
'-x+1/2, -y, z+1/2'
'-x, y+1/2, -z+1/2'
'x+1/2, -y+1/2, -z'

loop_
_atom_site_label
_atom_site_type_symbol
_atom_site_fract_x
_atom_site_fract_y
_atom_site_fract_z
_atom_site_U_iso_or_equiv
_atom_site_adp_type
_atom_site_occupancy
_atom_site_symmetry_multiplicity
_atom_site_calc_flag
_atom_site_refinement_flags
C1 C 0.3338(9) 0.5403(4) 0.5736(3) 0.0226(12) Uani 1 1 d .
H1 H 0.4586 0.5801 0.5664 0.027 Uiso 1 1 calc R
C2 C 0.3148(9) 0.4630(4) 0.5190(3) 0.0239(12) Uani 1 1 d .
C3 C 0.1198(9) 0.4036(4) 0.5285(3) 0.0199(11) Uani 1 1 d .
C5 C -0.0076(9) 0.5119(4) 0.6529(4) 0.0243(13) Uani 1 1 d .
C7 C 0.4856(9) 0.4336(5) 0.4500(4) 0.0331(15) Uani 1 1 d .
H7A H 0.4392 0.3746 0.4193 0.05 Uiso 1 1 calc R
H7B H 0.6249 0.4225 0.4816 0.05 Uiso 1 1 calc R
H7C H 0.504 0.4844 0.4043 0.05 Uiso 1 1 calc R
C8 C 0.2068(9) 0.6533(4) 0.6928(3) 0.0222(12) Uani 1 1 d .
H8 H 0.0797 0.6602 0.7355 0.027 Uiso 1 1 calc R
C10 C 0.2854(9) 0.8126(4) 0.6847(3) 0.0195(12) Uani 1 1 d .
H10 H 0.1595 0.8501 0.7097 0.023 Uiso 1 1 calc R
C11 C 0.4274(9) 0.7715(4) 0.7636(3) 0.0213(12) Uani 1 1 d .
C12 C 0.4162(9) 0.6625(4) 0.7472(3) 0.0226(12) Uani 1 1 d .
H12A H 0.5437 0.6396 0.7116 0.027 Uiso 1 1 calc R
H12B H 0.4078 0.6269 0.8059 0.027 Uiso 1 1 calc R
C13 C 0.6562(10) 0.8161(4) 0.7483(3) 0.0315(14) Uani 1 1 d .
H13A H 0.6735 0.8752 0.7852 0.038 Uiso 1 1 calc R
H13B H 0.7727 0.7704 0.7657 0.038 Uiso 1 1 calc R
C14 C 0.6657(9) 0.8383(4) 0.6469(4) 0.0305(14) Uani 1 1 d .
H14 H 0.7803 0.8872 0.6328 0.037 Uiso 1 1 calc R
C15 C 0.4343(9) 0.8763(4) 0.6264(3) 0.0234(12) Uani 1 1 d .
H15 H 0.4248 0.9427 0.6516 0.028 Uiso 1 1 calc R
N4 N -0.0205(7) 0.4330(3) 0.5972(3) 0.0210(10) Uani 1 1 d .
H4 H -0.1344 0.3959 0.6066 0.025 Uiso 1 1 calc R
N6 N 0.1808(7) 0.5650(3) 0.6397(3) 0.0229(10) Uani 1 1 d .
O1 O 0.0741(7) 0.3327(3) 0.4826(2) 0.0341(10) Uani 1 1 d .
O2 O -0.1465(7) 0.5301(3) 0.7110(2) 0.0319(10) Uani 1 1 d .
O3 O 0.3796(7) 0.8807(3) 0.5323(2) 0.0312(10) Uani 1 1 d .
H3 H 0.4792 0.8551 0.5011 0.047 Uiso 1 1 calc R
O4 O 0.3348(7) 0.7971(3) 0.8499(2) 0.0311(10) Uani 1 1 d .
H4A H 0.4117 0.7744 0.8925 0.047 Uiso 1 1 calc R
O9 O 0.2095(6) 0.7327(2) 0.6314(2) 0.0222(9) Uani 1 1 d .
F1 F 0.6977(6) 0.7536(3) 0.5962(2) 0.0402(9) Uani 1 1 d .

loop_
_atom_site_aniso_label
_atom_site_aniso_U_11
_atom_site_aniso_U_22
_atom_site_aniso_U_33
_atom_site_aniso_U_23
_atom_site_aniso_U_13
_atom_site_aniso_U_12
C1 0.015(3) 0.029(3) 0.024(3) 0.008(2) -0.007(2) -0.004(2)
C2 0.019(3) 0.032(3) 0.020(2) 0.002(2) -0.001(3) 0.003(2)
C3 0.019(3) 0.026(3) 0.015(2) 0.003(2) 0.001(2) 0.003(2)
C5 0.026(3) 0.025(3) 0.022(3) 0.002(2) -0.006(3) 0.005(2)
C7 0.023(3) 0.051(4) 0.026(3) 0.001(3) 0.002(3) -0.003(3)
C8 0.021(3) 0.021(3) 0.025(3) 0.000(2) 0.000(3) 0.002(2)
C10 0.015(3) 0.019(3) 0.025(3) -0.001(2) 0.000(2) 0.005(2)
C11 0.019(3) 0.028(3) 0.017(2) -0.002(2) 0.002(2) 0.003(2)
C12 0.019(3) 0.026(3) 0.023(3) 0.000(2) -0.003(2) 0.002(2)
C13 0.028(3) 0.039(3) 0.028(3) -0.004(3) -0.006(3) -0.008(3)
C14 0.019(3) 0.038(3) 0.034(3) 0.002(3) 0.003(3) -0.009(3)
C15 0.026(3) 0.018(3) 0.026(3) 0.000(2) -0.006(3) -0.004(2)
N4 0.018(2) 0.021(2) 0.024(2) -0.001(2) -0.003(2) -0.0059(19)
N6 0.021(2) 0.023(2) 0.025(2) -0.001(2) 0.003(2) 0.004(2)
O1 0.037(3) 0.034(2) 0.031(2) -0.0118(19) 0.005(2) -0.003(2)
O2 0.028(2) 0.032(2) 0.035(2) -0.0065(17) 0.010(2) -0.002(2)
O3 0.033(2) 0.039(2) 0.0215(18) 0.0020(16) 0.001(2) -0.0021(19)
O4 0.042(3) 0.034(2) 0.0165(18) -0.0013(15) 0.000(2) 0.017(2)
O9 0.0190(19) 0.0211(19) 0.0266(19) 0.0024(16) -0.0079(18) -0.0038(16)
F1 0.0244(19) 0.062(2) 0.0341(17) -0.0028(17) 0.0092(17) 0.0106(18)

loop_
_atom_type_symbol
_atom_type_description
_atom_type_scat_dispersion_real
_atom_type_scat_dispersion_imag
_atom_type_scat_source
C C 0.0033 0.0016 'International Tables Vol C Tables 4.2.6.8 and 6.1.1.4'
H H 0 0 'International Tables Vol C Tables 4.2.6.8 and 6.1.1.4'
N N 0.0061 0.0033 'International Tables Vol C Tables 4.2.6.8 and 6.1.1.4'
O O 0.0106 0.006 'International Tables Vol C Tables 4.2.6.8 and 6.1.1.4'
F F 0.0171 0.0103 'International Tables Vol C Tables 4.2.6.8 and 6.1.1.4'

loop_
_exptl_crystal_face_index_h
_exptl_crystal_face_index_k
_exptl_crystal_face_index_l
_exptl_crystal_face_perp_dist
0 1 2 0.0366
-1 0 0 0.0496
1 0 0 0.0496
0 1 -1 0.0116
0 -1 1 0.0116
0 1 1 0.0199
0 -1 -1 0.0199
0 -1 -2 0.0068

loop_
_geom_angle_atom_site_label_1
_geom_angle_atom_site_label_2
_geom_angle_atom_site_label_3
_geom_angle
C2 C1 N6 123.4(5)
C1 C2 C3 118.1(5)
C1 C2 C7 123.6(5)
C3 C2 C7 118.3(5)
O1 C3 N4 119.6(5)
O1 C3 C2 126.4(5)
N4 C3 C2 114.0(4)
O2 C5 N4 122.4(5)
O2 C5 N6 124.2(5)
N4 C5 N6 113.3(5)
O9 C8 N6 109.1(4)
O9 C8 C12 104.6(4)
N6 C8 C12 116.1(4)
O9 C10 C15 110.1(4)
O9 C10 C11 107.1(4)
C15 C10 C11 107.0(4)
O4 C11 C12 111.5(4)
O4 C11 C13 112.7(4)
C12 C11 C13 114.6(4)
O4 C11 C10 109.7(4)
C12 C11 C10 103.1(4)
C13 C11 C10 104.6(4)
C8 C12 C11 101.7(4)
C14 C13 C11 105.0(4)
F1 C14 C13 110.2(5)
F1 C14 C15 108.3(4)
C13 C14 C15 103.0(5)
O3 C15 C10 115.0(4)
O3 C15 C14 114.9(5)
C10 C15 C14 103.8(4)
C5 N4 C3 129.2(5)
C5 N6 C1 121.8(4)
C5 N6 C8 117.9(4)
C1 N6 C8 120.2(4)
C8 O9 C10 105.6(3)

loop_
_geom_bond_atom_site_label_1
_geom_bond_atom_site_label_2
_geom_bond_distance
C1 C2 1.346(7)
C1 N6 1.386(7)
C2 C3 1.460(8)
C2 C7 1.506(7)
C3 O1 1.226(6)
C3 N4 1.381(6)
C5 O2 1.225(6)
C5 N4 1.371(7)
C5 N6 1.384(7)
C8 O9 1.425(6)
C8 N6 1.465(7)
C8 C12 1.512(7)
C10 O9 1.436(6)
C10 C15 1.531(7)
C10 C11 1.550(7)
C11 O4 1.424(6)
C11 C12 1.543(7)
C11 C13 1.548(8)
C13 C14 1.510(7)
C14 F1 1.409(7)
C14 C15 1.541(8)
C15 O3 1.411(6)
